data_4518325
loop_
_publ_author_name
'Zhang, Dongwei'
'Yokomori, So'
'Kameyama, Ryohei'
'Zhao, Changbin'
'Ueda, Akira'
'Zhang, Lei'
'Kumai, Reiji'
'Murakami, Youichi'
'Meng, Hong'
'Mori, Hatsumi'

_publ_section_title
;
 Effect of Alkyl Chain Length on Charge Transport Property of
 Anthracene-Based Organic Semiconductors.
;
_journal_name_full 'ACS applied materials &amp; interfaces'
_journal_paper_doi 10.1021/acsami.0c16144
_journal_year 2020
_chemical_absolute_configuration 'CHOOSE rm ad rmad syn or unk'
_chemical_formula_moiety 'C32 H30'
_chemical_formula_sum 'C32 H30'
_chemical_formula_weight 414.59
_space_group_crystal_system monoclinic
_space_group_IT_number 4
_space_group_name_Hall 'P 2yb'
_space_group_name_H-M_alt 'P 1 21 1'
_atom_sites_solution_hydrogens geom
_atom_sites_solution_primary direct
_atom_sites_solution_secondary difmap
_cell_angle_alpha 90.0000
_cell_angle_beta 166.2416(7)
_cell_angle_gamma 90.0000
_cell_formula_units_Z 2
_cell_length_a 24.9856(10)
_cell_length_b 7.5306(3)
_cell_length_c 24.9215(10)
_cell_measurement_reflns_used 5722
_cell_measurement_temperature 150
_cell_measurement_theta_max 45.27
_cell_measurement_theta_min 3.96
_cell_volume 1115.21(10)
_computing_cell_refinement PROCESS-AUTO
_computing_data_collection PROCESS-AUTO
_computing_data_reduction PROCESS-AUTO
_computing_molecular_graphics 'CrystalStructure 4.3'
_computing_publication_material 'CrystalStructure 4.3 (Rigaku, 2019)'
_computing_structure_refinement 'SHELXL Version 2018/3 (Sheldrick, 2008)'
_computing_structure_solution 'SHELXT Version 2018/2 (Sheldrick, 2014)'
_diffrn_ambient_temperature 150
_diffrn_measured_fraction_theta_full 0.807
_diffrn_measured_fraction_theta_max 0.709
_diffrn_measurement_device_type 'Rigaku IPDSC'
_diffrn_radiation_type synchrotron
_diffrn_radiation_wavelength 0.99516
_diffrn_reflns_av_R_equivalents 0.0330
_diffrn_reflns_av_unetI/netI 0.0271
_diffrn_reflns_Laue_measured_fraction_full 0.807
_diffrn_reflns_Laue_measured_fraction_max 0.709
_diffrn_reflns_limit_h_max 32
_diffrn_reflns_limit_h_min -35
_diffrn_reflns_limit_k_max 7
_diffrn_reflns_limit_k_min -10
_diffrn_reflns_limit_l_max 35
_diffrn_reflns_limit_l_min -33
_diffrn_reflns_number 5959
_diffrn_reflns_point_group_measured_fraction_full 0.644
_diffrn_reflns_point_group_measured_fraction_max 0.516
_diffrn_reflns_theta_full 36.662
_diffrn_reflns_theta_max 45.294
_diffrn_reflns_theta_min 3.960
_diffrn_standards_number 0
_exptl_absorpt_coefficient_mu 0.000
_exptl_absorpt_correction_type none
_exptl_crystal_colour Yellow
_exptl_crystal_density_diffrn 1.235
_exptl_crystal_density_method 'not measured'
_exptl_crystal_description Film
_exptl_crystal_F_000 444.00
_exptl_crystal_size_max 0.100
_exptl_crystal_size_mid 0.100
_exptl_crystal_size_min 0.100
_refine_diff_density_max 0.49
_refine_diff_density_min -0.22
_refine_ls_abs_structure_details
;
 Flack x determined using 695 quotients [(I+)-(I-)]/[(I+)+(I-)]
 (Parsons, Flack and Wagner, Acta Cryst. B69 (2013) 249-259).
;
_refine_ls_abs_structure_Flack -6.4(10)
_refine_ls_extinction_method none
_refine_ls_goodness_of_fit_ref 0.962
_refine_ls_hydrogen_treatment constr
_refine_ls_number_parameters 291
_refine_ls_number_reflns 3520
_refine_ls_number_restraints 1
_refine_ls_R_factor_all 0.0624
_refine_ls_R_factor_gt 0.0530
_refine_ls_shift/su_max 0.000
_refine_ls_structure_factor_coef Fsqd
_refine_ls_weighting_details 'w = 1/[\s^2^(Fo^2^)+(0.1064P)^2^] where P=(Fo^2^+2Fc^2^)/3'
_refine_ls_weighting_scheme calc
_refine_ls_wR_factor_gt 0.1380
_refine_ls_wR_factor_ref 0.1429
_reflns_Friedel_coverage 0.359
_reflns_Friedel_fraction_full 0.451
_reflns_Friedel_fraction_max 0.293
_reflns_number_gt 2776
_reflns_number_total 3520
_reflns_threshold_expression F^2^>2.0\s(F^2^)
_cod_data_source_file am0c16144_si_002.cif
_cod_data_source_block sample7_150K
_cod_database_code 4518325

loop_
_space_group_symop_id
_space_group_symop_operation_xyz
1 +X,+Y,+Z
2 -X,1/2+Y,-Z

loop_
_atom_site_label
_atom_site_type_symbol
_atom_site_fract_x
_atom_site_fract_y
_atom_site_fract_z
_atom_site_U_iso_or_equiv
_atom_site_adp_type
_atom_site_occupancy
_atom_site_site_symmetry_order
_atom_site_calc_flag
_atom_site_refinement_flags_posn
_atom_site_refinement_flags_adp
_atom_site_refinement_flags_occupancy
_atom_site_disorder_assembly
_atom_site_disorder_group
C1 C 0.9927(5) 0.6037(3) 0.8499(5) 0.0227(5) Uani 1 1 d . . . . .
H1 H 1.091306 0.637838 0.918768 0.027 Uiso 1 1 calc R U . . .
C2 C 1.0550(5) 0.6237(4) 0.9623(5) 0.0245(5) Uani 1 1 d . . . . .
H2 H 1.196713 0.668814 1.108409 0.029 Uiso 1 1 calc R U . . .
C3 C 0.9042(5) 0.5760(3) 0.8584(5) 0.0210(5) Uani 1 1 d . . . . .
C4 C 0.9589(5) 0.6067(4) 0.9651(5) 0.0239(5) Uani 1 1 d . . . . .
H4 H 1.096099 0.658714 1.107362 0.029 Uiso 1 1 calc R U . . .
C5 C 0.8065(5) 0.5592(3) 0.8581(5) 0.0204(5) Uani 1 1 d . . . . .
C6 C 0.8629(5) 0.5828(3) 0.9675(5) 0.0238(5) Uani 1 1 d . . . . .
H6 H 0.999000 0.636241 1.108970 0.029 Uiso 1 1 calc R U . . .
C7 C 0.7191(5) 0.5279(3) 0.8683(5) 0.0199(5) Uani 1 1 d . . . . .
C8 C 0.5051(5) 0.4570(3) 0.6460(5) 0.0247(5) Uani 1 1 d . . . . .
H8 H 0.404499 0.426149 0.575065 0.030 Uiso 1 1 calc R U . . .
C9 C 0.4462(5) 0.4338(3) 0.5372(5) 0.0214(5) Uani 1 1 d . . . . .
H9 H 0.305539 0.386559 0.392232 0.026 Uiso 1 1 calc R U . . .
C10 C 0.5971(5) 0.4807(3) 0.6409(5) 0.0202(5) Uani 1 1 d . . . . .
C11 C 0.5444(5) 0.4514(3) 0.5366(5) 0.0200(5) Uani 1 1 d . . . . .
H11 H 0.406719 0.400211 0.393891 0.024 Uiso 1 1 calc R U . . .
C12 C 0.6949(5) 0.4975(3) 0.6416(5) 0.0208(5) Uani 1 1 d . . . . .
C13 C 0.6388(5) 0.4766(3) 0.5326(5) 0.0208(5) Uani 1 1 d . . . . .
H13 H 0.502184 0.424012 0.390634 0.025 Uiso 1 1 calc R U . . .
C14 C 0.7808(5) 0.5320(3) 0.6297(5) 0.0217(5) Uani 1 1 d . . . . .
C15 C 0.7894(5) 0.5362(3) 0.9935(5) 0.0220(5) Uani 1 1 d . . . . .
C16 C 0.9833(5) 0.6253(4) 1.1979(5) 0.0263(5) Uani 1 1 d . . . . .
H16 H 1.069446 0.683541 1.256026 0.032 Uiso 1 1 calc R U . . .
C17 C 1.0492(5) 0.6287(4) 1.3144(5) 0.0286(5) Uani 1 1 d . . . . .
H17 H 1.181014 0.687692 1.452062 0.034 Uiso 1 1 calc R U . . .
C18 C 0.9217(5) 0.5448(4) 1.2305(5) 0.0269(5) Uani 1 1 d . . . . .
C19 C 0.7290(5) 0.4586(4) 1.0280(5) 0.0305(5) Uani 1 1 d . . . . .
H19 H 0.641740 0.403184 0.969079 0.037 Uiso 1 1 calc R U . . .
C20 C 0.6621(5) 0.4524(4) 0.9102(5) 0.0268(5) Uani 1 1 d . . . . .
H20 H 0.530975 0.392097 0.773375 0.032 Uiso 1 1 calc R U . . .
C21 C 0.7099(5) 0.5271(3) 0.5040(5) 0.0225(5) Uani 1 1 d . . . . .
C22 C 0.8313(5) 0.6160(4) 0.5819(5) 0.0307(6) Uani 1 1 d . . . . .
H22 H 0.963396 0.675115 0.719547 0.037 Uiso 1 1 calc R U . . .
C23 C 0.7591(5) 0.6174(4) 0.4593(5) 0.0317(6) Uani 1 1 d . . . . .
H23 H 0.842594 0.677875 0.514856 0.038 Uiso 1 1 calc R U . . .
C24 C 0.5652(5) 0.5307(4) 0.2556(5) 0.0288(5) Uani 1 1 d . . . . .
C25 C 0.4446(5) 0.4410(4) 0.1782(5) 0.0289(6) Uani 1 1 d . . . . .
H25 H 0.312756 0.381739 0.040673 0.035 Uiso 1 1 calc R U . . .
C26 C 0.5161(5) 0.4386(4) 0.2998(5) 0.0276(5) Uani 1 1 d . . . . .
H26 H 0.433354 0.376487 0.244751 0.033 Uiso 1 1 calc R U . . .
C27 C 1.0058(6) 0.5564(4) 1.3691(6) 0.0370(6) Uani 1 1 d . . . . .
H27A H 0.997513 0.679459 1.372312 0.044 Uiso 1 1 calc R U . . .
H27B H 1.163290 0.522560 1.522707 0.044 Uiso 1 1 calc R U . . .
C28 C 0.8830(5) 0.4436(4) 1.2910(5) 0.0385(5) Uani 1 1 d . . . . .
H28A H 0.728923 0.484606 1.144397 0.046 Uiso 1 1 calc R U . . .
H28B H 0.879600 0.320934 1.275869 0.046 Uiso 1 1 calc R U . . .
C29 C 0.9985(6) 0.4549(5) 1.4574(6) 0.0542(8) Uani 1 1 d . . . . .
H29A H 0.993900 0.575144 1.465562 0.065 Uiso 1 1 calc R U . . .
H29B H 1.152314 0.417685 1.603505 0.065 Uiso 1 1 calc R U . . .
H29C H 0.922846 0.378922 1.408790 0.065 Uiso 1 1 calc R U . . .
C30 C 0.4811(6) 0.5358(4) 0.1175(6) 0.0348(6) Uani 1 1 d . . . . .
H30A H 0.544400 0.639160 0.161483 0.042 Uiso 1 1 calc R U . . .
H30B H 0.319030 0.550752 -0.039527 0.042 Uiso 1 1 calc R U . . .
C31 C 0.5354(6) 0.3741(4) 0.1373(6) 0.0515(6) Uani 1 1 d . . . . .
H31A H 0.697342 0.363772 0.291337 0.062 Uiso 1 1 calc R U . . .
H31B H 0.481419 0.269048 0.103225 0.062 Uiso 1 1 calc R U . . .
C32 C 0.4310(6) 0.3822(5) -0.0190(6) 0.0598(7) Uani 1 1 d . . . . .
H32A H 0.488524 0.483463 0.018039 0.072 Uiso 1 1 calc R U . . .
H32B H 0.270635 0.392523 -0.171722 0.072 Uiso 1 1 calc R U . . .
H32C H 0.466991 0.275990 -0.003421 0.072 Uiso 1 1 calc R U . . .

loop_
_atom_site_aniso_label
_atom_site_aniso_U_11
_atom_site_aniso_U_22
_atom_site_aniso_U_33
_atom_site_aniso_U_23
_atom_site_aniso_U_13
_atom_site_aniso_U_12
C1 0.0204(7) 0.0206(12) 0.0207(8) 0.0007(13) 0.0198(7) 0.0012(13)
C2 0.0231(8) 0.0208(12) 0.0229(8) 0.0002(12) 0.0222(7) 0.0000(12)
C3 0.0199(8) 0.0160(12) 0.0197(8) 0.0006(12) 0.0190(7) 0.0006(12)
C4 0.0281(7) 0.0195(12) 0.0270(7) 0.0011(13) 0.0269(7) 0.0006(13)
C5 0.0191(8) 0.0147(12) 0.0180(8) -0.0008(11) 0.0177(7) -0.0007(11)
C6 0.0263(8) 0.0190(13) 0.0253(8) -0.0006(12) 0.0251(7) -0.0009(12)
C7 0.0178(7) 0.0145(11) 0.0168(8) -0.0004(12) 0.0165(7) 0.0005(11)
C8 0.0280(8) 0.0197(12) 0.0285(8) -0.0016(13) 0.0275(7) -0.0023(13)
C9 0.0143(8) 0.0202(12) 0.0139(8) -0.0035(12) 0.0133(7) -0.0031(12)
C10 0.0225(7) 0.0147(11) 0.0214(7) 0.0006(11) 0.0213(7) 0.0004(11)
C11 0.0120(8) 0.0186(11) 0.0112(8) -0.0040(12) 0.0107(7) -0.0042(12)
C12 0.0232(7) 0.0161(12) 0.0222(8) 0.0010(11) 0.0220(7) 0.0005(11)
C13 0.0169(8) 0.0169(12) 0.0161(8) -0.0017(11) 0.0157(7) -0.0014(11)
C14 0.0252(7) 0.0161(12) 0.0243(7) 0.0031(12) 0.0241(7) 0.0029(12)
C15 0.0273(7) 0.0154(11) 0.0264(8) 0.0020(12) 0.0262(7) 0.0017(12)
C16 0.0261(8) 0.0220(13) 0.0256(8) 0.0002(13) 0.0250(8) 0.0003(13)
C17 0.0304(9) 0.0237(13) 0.0281(9) -0.0062(13) 0.0283(8) -0.0069(14)
C18 0.0310(8) 0.0221(12) 0.0282(8) 0.0000(13) 0.0288(8) -0.0001(13)
C19 0.0348(8) 0.0295(13) 0.0351(8) -0.0041(14) 0.0342(8) -0.0053(14)
C20 0.0224(8) 0.0276(13) 0.0215(8) -0.0095(14) 0.0211(8) -0.0098(14)
C21 0.0219(8) 0.0185(12) 0.0215(8) 0.0006(12) 0.0209(7) 0.0017(12)
C22 0.0331(8) 0.0298(14) 0.0323(8) -0.0037(15) 0.0319(8) -0.0043(15)
C23 0.0370(8) 0.0289(14) 0.0358(9) -0.0049(15) 0.0356(8) -0.0059(15)
C24 0.0373(8) 0.0225(12) 0.0343(8) 0.0028(13) 0.0350(8) 0.0033(13)
C25 0.0268(9) 0.0286(14) 0.0244(9) -0.0019(14) 0.0246(8) -0.0007(14)
C26 0.0308(8) 0.0234(13) 0.0305(8) -0.0039(14) 0.0298(8) -0.0044(14)
C27 0.0490(9) 0.0346(15) 0.0435(9) -0.0037(15) 0.0454(9) -0.0039(15)
C28 0.0512(9) 0.0342(13) 0.0480(9) -0.0021(14) 0.0487(9) -0.0022(14)
C29 0.0662(12) 0.059(2) 0.0575(11) -0.0019(18) 0.0606(11) -0.0040(19)
C30 0.0438(9) 0.0289(13) 0.0399(9) 0.0012(13) 0.0409(9) 0.0003(13)
C31 0.0819(11) 0.0350(14) 0.0734(11) 0.0022(17) 0.0765(11) 0.0030(17)
C32 0.0919(12) 0.0506(18) 0.0800(11) -0.006(2) 0.0848(11) -0.006(2)

loop_
_atom_type_symbol
_atom_type_description
_atom_type_scat_dispersion_real
_atom_type_scat_dispersion_imag
_atom_type_scat_source
C C 0.0000 0.0000
;
International Tables for Crystallography
(Vol. C, Tables 4.2.6.8 and 6.1.1.4)
;
H H 0.0000 0.0000
;
International Tables for Crystallography
(Vol. C, Table 6.1.1.4)
;

loop_
_geom_angle_atom_site_label_1
_geom_angle_atom_site_label_2
_geom_angle_atom_site_label_3
_geom_angle
_geom_angle_site_symmetry_1
_geom_angle_site_symmetry_3
_geom_angle_publ_flag
C2 C1 C14 121.2(2) . . ?
C2 C1 H1 119.4 . . ?
C14 C1 H1 119.4 . . ?
C1 C2 C3 120.8(3) . . ?
C1 C2 H2 119.6 . . ?
C3 C2 H2 119.6 . . ?
C4 C3 C12 119.7(2) . . ?
C4 C3 C2 121.6(3) . . ?
C12 C3 C2 118.7(2) . . ?
C3 C4 C5 120.4(3) . . ?
C3 C4 H4 119.8 . . ?
C5 C4 H4 119.8 . . ?
C6 C5 C10 119.1(2) . . ?
C6 C5 C4 121.2(3) . . ?
C10 C5 C4 119.7(2) . . ?
C7 C6 C5 121.4(3) . . ?
C7 C6 H6 119.3 . . ?
C5 C6 H6 119.3 . . ?
C6 C7 C8 118.9(2) . . ?
C6 C7 C15 120.9(3) . . ?
C8 C7 C15 120.2(2) . . ?
C9 C8 C7 121.0(2) . . ?
C9 C8 H8 119.5 . . ?
C7 C8 H8 119.5 . . ?
C8 C9 C10 121.3(3) . . ?
C8 C9 H9 119.4 . . ?
C10 C9 H9 119.4 . . ?
C11 C10 C5 119.4(2) . . ?
C11 C10 C9 122.4(3) . . ?
C5 C10 C9 118.2(2) . . ?
C10 C11 C12 121.5(3) . . ?
C10 C11 H11 119.3 . . ?
C12 C11 H11 119.3 . . ?
C13 C12 C11 122.1(3) . . ?
C13 C12 C3 118.5(2) . . ?
C11 C12 C3 119.4(2) . . ?
C14 C13 C12 122.2(3) . . ?
C14 C13 H13 118.9 . . ?
C12 C13 H13 118.9 . . ?
C13 C14 C1 118.5(2) . . ?
C13 C14 C21 121.7(3) . . ?
C1 C14 C21 119.8(2) . . ?
C16 C15 C20 117.5(2) . . ?
C16 C15 C7 121.5(2) . . ?
C20 C15 C7 121.1(3) . . ?
C17 C16 C15 120.9(2) . . ?
C17 C16 H16 119.5 . . ?
C15 C16 H16 119.5 . . ?
C16 C17 C18 121.3(3) . . ?
C16 C17 H17 119.3 . . ?
C18 C17 H17 119.3 . . ?
C19 C18 C17 118.1(2) . . ?
C19 C18 C27 124.1(3) . . ?
C17 C18 C27 117.8(3) . . ?
C18 C19 C20 121.2(2) . . ?
C18 C19 H19 119.4 . . ?
C20 C19 H19 119.4 . . ?
C19 C20 C15 121.0(3) . . ?
C19 C20 H20 119.5 . . ?
C15 C20 H20 119.5 . . ?
C26 C21 C22 117.2(2) . . ?
C26 C21 C14 121.0(2) . . ?
C22 C21 C14 121.7(2) . . ?
C23 C22 C21 121.5(3) . . ?
C23 C22 H22 119.3 . . ?
C21 C22 H22 119.3 . . ?
C22 C23 C24 121.0(3) . . ?
C22 C23 H23 119.5 . . ?
C24 C23 H23 119.5 . . ?
C23 C24 C25 117.7(3) . . ?
C23 C24 C30 121.6(3) . . ?
C25 C24 C30 120.7(3) . . ?
C26 C25 C24 121.6(3) . . ?
C26 C25 H25 119.2 . . ?
C24 C25 H25 119.2 . . ?
C25 C26 C21 121.1(2) . . ?
C25 C26 H26 119.5 . . ?
C21 C26 H26 119.5 . . ?
C18 C27 C28 116.6(3) . . ?
C18 C27 H27A 108.1 . . ?
C28 C27 H27A 108.1 . . ?
C18 C27 H27B 108.1 . . ?
C28 C27 H27B 108.1 . . ?
H27A C27 H27B 107.3 . . ?
C29 C28 C27 110.7(3) . . ?
C29 C28 H28A 109.5 . . ?
C27 C28 H28A 109.5 . . ?
C29 C28 H28B 109.5 . . ?
C27 C28 H28B 109.5 . . ?
H28A C28 H28B 108.1 . . ?
C28 C29 H29A 109.5 . . ?
C28 C29 H29B 109.5 . . ?
H29A C29 H29B 109.5 . . ?
C28 C29 H29C 109.5 . . ?
H29A C29 H29C 109.5 . . ?
H29B C29 H29C 109.5 . . ?
C24 C30 C31 115.0(3) . . ?
C24 C30 H30A 108.5 . . ?
C31 C30 H30A 108.5 . . ?
C24 C30 H30B 108.5 . . ?
C31 C30 H30B 108.5 . . ?
H30A C30 H30B 107.5 . . ?
C32 C31 C30 112.1(3) . . ?
C32 C31 H31A 109.2 . . ?
C30 C31 H31A 109.2 . . ?
C32 C31 H31B 109.2 . . ?
C30 C31 H31B 109.2 . . ?
H31A C31 H31B 107.9 . . ?
C31 C32 H32A 109.5 . . ?
C31 C32 H32B 109.5 . . ?
H32A C32 H32B 109.5 . . ?
C31 C32 H32C 109.5 . . ?
H32A C32 H32C 109.5 . . ?
H32B C32 H32C 109.5 . . ?

loop_
_geom_bond_atom_site_label_1
_geom_bond_atom_site_label_2
_geom_bond_distance
_geom_bond_site_symmetry_2
_geom_bond_publ_flag
C1 C2 1.353(3) . ?
C1 C14 1.413(4) . ?
C1 H1 0.9300 . ?
C2 C3 1.440(3) . ?
C2 H2 0.9300 . ?
C3 C4 1.390(4) . ?
C3 C12 1.415(4) . ?
C4 C5 1.419(3) . ?
C4 H4 0.9300 . ?
C5 C6 1.411(3) . ?
C5 C10 1.417(3) . ?
C6 C7 1.390(3) . ?
C6 H6 0.9300 . ?
C7 C8 1.422(4) . ?
C7 C15 1.477(3) . ?
C8 C9 1.340(3) . ?
C8 H8 0.9300 . ?
C9 C10 1.446(3) . ?
C9 H9 0.9300 . ?
C10 C11 1.375(3) . ?
C11 C12 1.412(3) . ?
C11 H11 0.9300 . ?
C12 C13 1.405(4) . ?
C13 C14 1.390(3) . ?
C13 H13 0.9300 . ?
C14 C21 1.475(3) . ?
C15 C16 1.388(4) . ?
C15 C20 1.412(3) . ?
C16 C17 1.363(3) . ?
C16 H16 0.9300 . ?
C17 C18 1.407(4) . ?
C17 H17 0.9300 . ?
C18 C19 1.367(4) . ?
C18 C27 1.501(4) . ?
C19 C20 1.373(3) . ?
C19 H19 0.9300 . ?
C20 H20 0.9300 . ?
C21 C26 1.385(4) . ?
C21 C22 1.406(3) . ?
C22 C23 1.373(3) . ?
C22 H22 0.9300 . ?
C23 C24 1.376(4) . ?
C23 H23 0.9300 . ?
C24 C25 1.402(4) . ?
C24 C30 1.486(4) . ?
C25 C26 1.364(3) . ?
C25 H25 0.9300 . ?
C26 H26 0.9300 . ?
C27 C28 1.524(4) . ?
C27 H27A 0.9700 . ?
C27 H27B 0.9700 . ?
C28 C29 1.509(4) . ?
C28 H28A 0.9700 . ?
C28 H28B 0.9700 . ?
C29 H29A 0.9600 . ?
C29 H29B 0.9600 . ?
C29 H29C 0.9600 . ?
C30 C31 1.506(4) . ?
C30 H30A 0.9700 . ?
C30 H30B 0.9700 . ?
C31 C32 1.497(4) . ?
C31 H31A 0.9700 . ?
C31 H31B 0.9700 . ?
C32 H32A 0.9600 . ?
C32 H32B 0.9600 . ?
C32 H32C 0.9600 . ?

loop_
_geom_torsion_atom_site_label_1
_geom_torsion_atom_site_label_2
_geom_torsion_atom_site_label_3
_geom_torsion_atom_site_label_4
_geom_torsion
_geom_torsion_site_symmetry_1
_geom_torsion_site_symmetry_2
_geom_torsion_site_symmetry_3
_geom_torsion_site_symmetry_4
_geom_torsion_publ_flag
C14 C1 C2 C3 -1.4(4) . . . . ?
C1 C2 C3 C4 -175.6(2) . . . . ?
C1 C2 C3 C12 3.9(4) . . . . ?
C12 C3 C4 C5 0.2(4) . . . . ?
C2 C3 C4 C5 179.7(2) . . . . ?
C3 C4 C5 C6 177.4(2) . . . . ?
C3 C4 C5 C10 -0.3(3) . . . . ?
C10 C5 C6 C7 1.2(4) . . . . ?
C4 C5 C6 C7 -176.6(2) . . . . ?
C5 C6 C7 C8 -4.0(4) . . . . ?
C5 C6 C7 C15 173.6(2) . . . . ?
C6 C7 C8 C9 3.6(4) . . . . ?
C15 C7 C8 C9 -174.0(2) . . . . ?
C7 C8 C9 C10 -0.3(4) . . . . ?
C6 C5 C10 C11 -177.7(2) . . . . ?
C4 C5 C10 C11 0.1(3) . . . . ?
C6 C5 C10 C9 2.1(3) . . . . ?
C4 C5 C10 C9 179.9(2) . . . . ?
C8 C9 C10 C11 177.2(2) . . . . ?
C8 C9 C10 C5 -2.6(4) . . . . ?
C5 C10 C11 C12 0.2(4) . . . . ?
C9 C10 C11 C12 -179.6(2) . . . . ?
C10 C11 C12 C13 -176.7(2) . . . . ?
C10 C11 C12 C3 -0.2(4) . . . . ?
C4 C3 C12 C13 176.6(2) . . . . ?
C2 C3 C12 C13 -2.8(4) . . . . ?
C4 C3 C12 C11 0.0(3) . . . . ?
C2 C3 C12 C11 -179.4(2) . . . . ?
C11 C12 C13 C14 175.9(3) . . . . ?
C3 C12 C13 C14 -0.6(4) . . . . ?
C12 C13 C14 C1 3.1(4) . . . . ?
C12 C13 C14 C21 -173.3(2) . . . . ?
C2 C1 C14 C13 -2.0(4) . . . . ?
C2 C1 C14 C21 174.4(2) . . . . ?
C6 C7 C15 C16 11.0(4) . . . . ?
C8 C7 C15 C16 -171.5(2) . . . . ?
C6 C7 C15 C20 -168.6(3) . . . . ?
C8 C7 C15 C20 9.0(4) . . . . ?
C20 C15 C16 C17 1.1(4) . . . . ?
C7 C15 C16 C17 -178.5(2) . . . . ?
C15 C16 C17 C18 -1.0(4) . . . . ?
C16 C17 C18 C19 0.2(4) . . . . ?
C16 C17 C18 C27 -179.5(3) . . . . ?
C17 C18 C19 C20 0.6(4) . . . . ?
C27 C18 C19 C20 -179.7(3) . . . . ?
C18 C19 C20 C15 -0.5(4) . . . . ?
C16 C15 C20 C19 -0.3(4) . . . . ?
C7 C15 C20 C19 179.3(2) . . . . ?
C13 C14 C21 C26 -11.6(4) . . . . ?
C1 C14 C21 C26 172.1(2) . . . . ?
C13 C14 C21 C22 166.5(3) . . . . ?
C1 C14 C21 C22 -9.9(4) . . . . ?
C26 C21 C22 C23 1.0(4) . . . . ?
C14 C21 C22 C23 -177.1(3) . . . . ?
C21 C22 C23 C24 -0.3(4) . . . . ?
C22 C23 C24 C25 -0.1(4) . . . . ?
C22 C23 C24 C30 178.1(3) . . . . ?
C23 C24 C25 C26 -0.2(4) . . . . ?
C30 C24 C25 C26 -178.3(3) . . . . ?
C24 C25 C26 C21 0.9(4) . . . . ?
C22 C21 C26 C25 -1.3(4) . . . . ?
C14 C21 C26 C25 176.9(2) . . . . ?
C19 C18 C27 C28 8.4(4) . . . . ?
C17 C18 C27 C28 -171.9(3) . . . . ?
C18 C27 C28 C29 174.6(3) . . . . ?
C23 C24 C30 C31 99.8(3) . . . . ?
C25 C24 C30 C31 -82.1(4) . . . . ?
C24 C30 C31 C32 175.7(3) . . . . ?
